data_4307668
loop_
_publ_author_name
'Kazuhiro Uehara'
'Ko Kasai'
'Noritaka Mizuno'

_publ_contact_author_address
;
Department of Applied Chemistry, School of Engineering,
The University of Tokyo,
7-3-1 Hongo, Bunkyo-ku, Tokyo 113-8656, Japan
;
_publ_contact_author_email tmizuno@mail.ecc.u-tokyo.ac.jp
_publ_contact_author_fax +81-3-5841-7220
_publ_contact_author_name 'Noritaka Mizuno'
_publ_contact_author_phone +81-3-5841-7272
_publ_section_title
;
Syntheses and Characterizations of Palladium-Based Molecular
Triangle/Square Compounds and Hybrid Composites with Polyoxometalates
;
_journal_name_full 'Inorganic Chemistry'
_journal_page_first 2563
_journal_page_last 2570
_journal_paper_doi 10.1021/ic062156r
_journal_volume 46
_journal_year 2007
_chemical_formula_moiety 'C44 N11 O24.50 Pd2 S6 W3'
_chemical_formula_sum 'C44 N11 O24.5 Pd2 S6 W3'
_chemical_formula_weight 2023.26
_space_group_IT_number 64
_symmetry_cell_setting orthorhombic
_symmetry_space_group_name_Hall '-C 2ac 2'
_symmetry_space_group_name_H-M 'C m c a'
_audit_conform_dict_location ftp://ftp.iucr.org/pub/cif_core.dic
_audit_conform_dict_name cif_core.dic
_audit_conform_dict_version 2.3
_audit_creation_date 2006-06-14T12:46:13-00:00
_audit_creation_method 'WinGX routine CIF_UPDATE'
_cell_angle_alpha 90
_cell_angle_beta 90
_cell_angle_gamma 90
_cell_formula_units_Z 8
_cell_length_a 34.4639(8)
_cell_length_b 29.9390(6)
_cell_length_c 15.0871(4)
_cell_measurement_reflns_used 0
_cell_measurement_temperature 153(2)
_cell_measurement_theta_max 0
_cell_measurement_theta_min 0
_cell_volume 15567.1(6)
_computing_molecular_graphics 'Ortep-3 for Windows (Farrugia, 1997)'
_computing_publication_material 'WinGX publication routines (Farrugia, 1999)'
_computing_structure_refinement 'SHELXL-97 (Sheldrick, 1997)'
_computing_structure_solution 'SHELXS-86 (Sheldrick, 1986)'
_diffrn_measured_fraction_theta_full 0.97
_diffrn_measured_fraction_theta_max 0.97
_diffrn_radiation_probe x-ray
_diffrn_radiation_type MoK\a
_diffrn_radiation_wavelength 0.71069
_diffrn_reflns_av_R_equivalents 0
_diffrn_reflns_limit_h_max 45
_diffrn_reflns_limit_h_min 0
_diffrn_reflns_limit_k_max 40
_diffrn_reflns_limit_k_min 0
_diffrn_reflns_limit_l_max 0
_diffrn_reflns_limit_l_min -20
_diffrn_reflns_number 10154
_diffrn_reflns_theta_full 28.94
_diffrn_reflns_theta_max 28.94
_diffrn_reflns_theta_min 1.18
_exptl_absorpt_coefficient_mu 5.101
_exptl_absorpt_correction_type empirical
_exptl_crystal_colour yellow
_exptl_crystal_density_diffrn 1.77
_exptl_crystal_density_method 'not measured'
_exptl_crystal_description prism
_exptl_crystal_F_000 7912
_exptl_crystal_size_max 0
_exptl_crystal_size_mid 0
_exptl_crystal_size_min 0
_refine_diff_density_max 5.384
_refine_diff_density_min -2.362
_refine_ls_extinction_method none
_refine_ls_goodness_of_fit_ref 0.955
_refine_ls_hydrogen_treatment undef
_refine_ls_matrix_type full
_refine_ls_number_parameters 176
_refine_ls_number_reflns 10154
_refine_ls_number_restraints 8
_refine_ls_restrained_S_all 0.954
_refine_ls_R_factor_gt 0.0864
_refine_ls_shift/su_max 0
_refine_ls_structure_factor_coef Fsqd
_refine_ls_weighting_details 'calc w=1/[\s^2^(Fo^2^)+(0.1893P)^2^+0.0000P] where P=(Fo^2^+2Fc^2^)/3'
_refine_ls_weighting_scheme calc
_refine_ls_wR_factor_ref 0.32
_reflns_number_gt 4377
_reflns_number_total 10154
_reflns_threshold_expression >2sigma(I)
_cod_data_source_file ic062156rsi20061113_095632.cif
_cod_data_source_block shelxl
_cod_original_formula_sum 'C44 N11 O24.50 Pd2 S6 W3'
_cod_database_code 4307668

loop_
_symmetry_equiv_pos_as_xyz
'x, y, z'
'-x, y, z'
'x, -y+1/2, z+1/2'
'-x, -y+1/2, z+1/2'
'x+1/2, y+1/2, z'
'-x+1/2, y+1/2, z'
'x+1/2, -y+1, z+1/2'
'-x+1/2, -y+1, z+1/2'
'-x, -y, -z'
'x, -y, -z'
'-x, y-1/2, -z-1/2'
'x, y-1/2, -z-1/2'
'-x+1/2, -y+1/2, -z'
'x+1/2, -y+1/2, -z'
'-x+1/2, y, -z-1/2'
'x+1/2, y, -z-1/2'

loop_
_atom_site_label
_atom_site_type_symbol
_atom_site_fract_x
_atom_site_fract_y
_atom_site_fract_z
_atom_site_U_iso_or_equiv
_atom_site_adp_type
_atom_site_occupancy
_atom_site_calc_flag
_atom_site_refinement_flags
_atom_site_disorder_group
_atom_site_disorder_assembly
W101 W 0.5 0.07323(3) 0.05026(7) 0.0561(3) Uani 1 d S . .
W102 W 0.5 -0.02586(4) 0.14484(6) 0.0577(3) Uani 1 d S . .
W103 W 0.43295(3) 0 0 0.0558(3) Uani 1 d S . .
Pd1 Pd 0.25910(4) 0.5 0.5 0.0464(4) Uani 1 d S . .
Pd2 Pd 0.5 0.27086(6) 0.32620(12) 0.0498(4) Uani 1 d S . .
S901 S 0.4108 0.1129 0.6149 0.243 Uiso 1 d . . .
S903 S 0.3386 0.1874 0.2194 0.171 Uiso 0.81 d P . .
S953 S 0.3141 0.1464 0.2402 0.171 Uiso 0.19 d P . .
C905 C 0.3219 0.164 0.3242 0.173 Uiso 1 d . . .
C906 C 0.292 0.1736 0.1459 0.21 Uiso 1 d . . .
O903 O 0.3723 0.1635 0.1833 0.163 Uiso 1 d . . .
O901 O 0.3753 0.0849 0.6534 0.186 Uiso 1 d . . .
S902 S 0.1087 0.0637 0.1647 0.121 Uiso 0.39 d P . .
S952 S 0.0857 0.0276 0.1858 0.121 Uiso 0.36 d P . .
S922 S 0.1049 0.0864 0.2011 0.121 Uiso 0.25 d P . .
C901 C 0.392 0.1366 0.5148 0.201 Uiso 1 d . . .
C902 C 0.4385 0.0753 0.5857 0.153 Uiso 1 d . . .
C904 C 0.0585 0.0847 0.2128 0.209 Uiso 1 d . . .
C903 C 0.1231 0.0326 0.2581 0.13 Uiso 1 d . . .
O902 O 0.1061 0.0304 0.1037 0.229 Uiso 0.5 d P . .
O912 O 0.1277 0.1129 0.1179 0.229 Uiso 0.5 d P . .
O101 O 0.5 0.1272(7) 0.0863(14) 0.085(5) Uiso 1 d S . .
O104 O 0.5 0.0407(6) 0.1586(12) 0.075(5) Uiso 1 d S . .
O108 O 0.5 0 0 0.037(4) Uiso 1 d S . .
O106 O 0.5 0.0810(5) -0.0756(10) 0.053(4) Uiso 1 d S . .
O105 O 0.4455(3) 0.0589(4) 0.0418(7) 0.057(3) Uiso 1 d . . .
O107 O 0.5537(3) -0.0209(4) 0.1151(7) 0.058(3) Uiso 1 d . . .
O103 O 0.3838(6) 0 0 0.080(5) Uiso 1 d S . .
O102 O 0.5 -0.0465(7) 0.2515(14) 0.085(5) Uiso 1 d S . .
O802 O 0.5 0.2279(7) 0.5243(13) 0.080(5) Uiso 1 d S . .
O801 O 0.5 0.1778(7) 0.6265(14) 0.087(5) Uiso 1 d S . .
O803 O 0.5 0.1554(7) 0.4763(15) 0.097(6) Uiso 1 d S . .
N101 N 0.3013(3) 0.4560(4) 0.4680(8) 0.044(3) Uiso 1 d . . .
N201 N 0.4597(3) 0.3147(4) 0.3692(8) 0.048(3) Uiso 1 d . . .
N801 N 0.5 0.1866(9) 0.5391(18) 0.089(7) Uiso 1 d S . .
C205 C 0.4497(4) 0.3480(5) 0.3139(10) 0.047(4) Uiso 1 d . . .
C204 C 0.4190(5) 0.3790(5) 0.3338(11) 0.056(4) Uiso 1 d . . .
C203 C 0.3972(4) 0.3717(5) 0.4124(10) 0.049(4) Uiso 1 d . . .
C202 C 0.4109(4) 0.3401(5) 0.4722(10) 0.051(4) Uiso 1 d . . .
C201 C 0.4418(5) 0.3122(5) 0.4488(11) 0.055(4) Uiso 1 d . . .
C103 C 0.3652(4) 0.3995(5) 0.4321(10) 0.050(4) Uiso 1 d . . .
C104 C 0.3478(4) 0.4260(5) 0.3665(10) 0.048(4) Uiso 1 d . . .
C105 C 0.3165(4) 0.4550(5) 0.3865(10) 0.050(4) Uiso 1 d . . .
C101 C 0.3174(4) 0.4309(5) 0.5322(10) 0.047(3) Uiso 1 d . . .
C102 C 0.3477(5) 0.4017(6) 0.5139(11) 0.062(4) Uiso 1 d . . .
C11A C 0.2166(9) 0.4444(11) 0.377(2) 0.083(8) Uiso 0.71(4) d P 1 A
C12A C 0.2107(16) 0.4224(17) 0.526(4) 0.078(8) Uiso 0.52(8) d P 1 A
C13A C 0.1807(10) 0.4854(14) 0.463(3) 0.073(8) Uiso 0.53(4) d P 1 .
C11B C 0.209(2) 0.475(3) 0.352(5) 0.083(8) Uiso 0.30(4) d P 2 A
C12B C 0.2216(17) 0.4124(19) 0.497(4) 0.078(8) Uiso 0.48(8) d P 2 A
C13B C 0.1812(12) 0.4699(15) 0.511(3) 0.073(8) Uiso 0.47(4) d P 2 .
C22A C 0.4375(16) 0.2416(16) 0.195(4) 0.076(8) Uiso 0.58(11) d P 1 B
C23A C 0.4865(9) 0.1815(11) 0.260(2) 0.069(7) Uiso 0.52(3) d P 1 .
C22B C 0.427(2) 0.249(2) 0.222(6) 0.076(8) Uiso 0.42(11) d P 2 B
C23B C 0.4753(11) 0.2004(14) 0.214(3) 0.069(7) Uiso 0.48(3) d P 2 .
C21 C 0.4326(6) 0.2086(7) 0.3488(14) 0.084(6) Uiso 1 d . . B
N11 N 0.2157(4) 0.4573(4) 0.4624(9) 0.055(3) Uiso 1 d . . .
N21 N 0.4598(4) 0.2285(5) 0.2739(11) 0.072(4) Uiso 1 d . . .
O804 O 0.3442 0.2544 0.4328 0.267 Uiso 1 d . . .
N802 N 0.3488 0.2399 0.514 0.255 Uiso 1 d . . .
O805 O 0.321 0.1992 0.5243 0.328 Uiso 1 d . . .
O806 O 0.3853 0.2404 0.5353 0.343 Uiso 1 d . . .

loop_
_atom_site_aniso_label
_atom_site_aniso_U_11
_atom_site_aniso_U_22
_atom_site_aniso_U_33
_atom_site_aniso_U_23
_atom_site_aniso_U_13
_atom_site_aniso_U_12
W101 0.0506(6) 0.0609(6) 0.0569(6) 0.0000(5) 0 0
W102 0.0553(6) 0.0777(7) 0.0401(5) 0.0144(5) 0 0
W103 0.0338(5) 0.0680(6) 0.0657(6) 0.0152(5) 0 0
Pd1 0.0271(8) 0.0632(10) 0.0489(9) 0.0009(8) 0 0
Pd2 0.0456(9) 0.0490(10) 0.0547(10) -0.0147(8) 0 0

loop_
_atom_type_symbol
_atom_type_description
_atom_type_scat_dispersion_real
_atom_type_scat_dispersion_imag
_atom_type_scat_source
C C 0.0033 0.0016 'International Tables Vol C Tables 4.2.6.8 and 6.1.1.4'
H H 0 0 'International Tables Vol C Tables 4.2.6.8 and 6.1.1.4'
N N 0.0061 0.0033 'International Tables Vol C Tables 4.2.6.8 and 6.1.1.4'
O O 0.0106 0.006 'International Tables Vol C Tables 4.2.6.8 and 6.1.1.4'
Pd Pd -0.9988 1.0072 'International Tables Vol C Tables 4.2.6.8 and 6.1.1.4'
W W -0.849 6.8722 'International Tables Vol C Tables 4.2.6.8 and 6.1.1.4'
S S 0.1246 0.1234 'International Tables Vol C Tables 4.2.6.8 and 6.1.1.4'

loop_
_geom_angle_atom_site_label_1
_geom_angle_atom_site_label_2
_geom_angle_atom_site_label_3
_geom_angle
_geom_angle_site_symmetry_1
_geom_angle_site_symmetry_3
_geom_angle_publ_flag
O101 W101 O104 102.2(9) . . ?
O101 W101 O106 101.6(8) . . ?
O104 W101 O106 156.2(7) . . ?
O101 W101 O105 103.4(3) . 2_655 ?
O104 W101 O105 86.8(3) . 2_655 ?
O106 W101 O105 87.8(3) . 2_655 ?
O101 W101 O105 103.4(3) . . ?
O104 W101 O105 86.8(3) . . ?
O106 W101 O105 87.8(3) . . ?
O105 W101 O105 153.2(6) 2_655 . ?
O101 W101 O108 179.5(7) . . ?
O104 W101 O108 78.3(6) . . ?
O106 W101 O108 77.9(4) . . ?
O105 W101 O108 76.6(3) 2_655 . ?
O105 W101 O108 76.6(3) . . ?
O102 W102 O107 104.3(3) . 2_655 ?
O102 W102 O107 104.3(3) . . ?
O107 W102 O107 151.4(7) 2_655 . ?
O102 W102 O106 101.4(8) . 9_655 ?
O107 W102 O106 86.5(3) 2_655 9_655 ?
O107 W102 O106 86.5(3) . 9_655 ?
O102 W102 O104 105.0(9) . . ?
O107 W102 O104 87.0(3) 2_655 . ?
O107 W102 O104 87.0(3) . . ?
O106 W102 O104 153.6(7) 9_655 . ?
O102 W102 O108 178.5(7) . . ?
O107 W102 O108 75.7(3) 2_655 . ?
O107 W102 O108 75.7(3) . . ?
O106 W102 O108 77.2(4) 9_655 . ?
O104 W102 O108 76.5(5) . . ?
O103 W103 O107 104.0(3) . 2_655 ?
O103 W103 O107 104.0(3) . 9_655 ?
O107 W103 O107 152.0(6) 2_655 9_655 ?
O103 W103 O105 103.0(3) . . ?
O107 W103 O105 87.0(5) 2_655 . ?
O107 W103 O105 86.7(5) 9_655 . ?
O103 W103 O105 103.0(3) . 10 ?
O107 W103 O105 86.7(5) 2_655 10 ?
O107 W103 O105 87.0(5) 9_655 10 ?
O105 W103 O105 154.0(6) . 10 ?
O103 W103 O108 180 . . ?
O107 W103 O108 76.0(3) 2_655 . ?
O107 W103 O108 76.0(3) 9_655 . ?
O105 W103 O108 77.0(3) . . ?
O105 W103 O108 77.0(3) 10 . ?
N101 Pd1 N101 87.9(7) 10_566 . ?
N101 Pd1 N11 177.2(5) 10_566 . ?
N101 Pd1 N11 93.0(5) . . ?
N101 Pd1 N11 93.0(5) 10_566 10_566 ?
N101 Pd1 N11 177.2(5) . 10_566 ?
N11 Pd1 N11 86.1(7) . 10_566 ?
N201 Pd2 N201 87.0(7) 2_655 . ?
N201 Pd2 N21 93.5(5) 2_655 2_655 ?
N201 Pd2 N21 175.9(6) . 2_655 ?
N201 Pd2 N21 175.9(6) 2_655 . ?
N201 Pd2 N21 93.5(5) . . ?
N21 Pd2 N21 85.7(9) 2_655 . ?
C902 S901 O901 101.4 . . ?
C902 S901 C901 105.9 . . ?
O901 S901 C901 103.8 . . ?
O903 S903 S953 97.1 . . ?
O903 S903 C905 112.7 . . ?
S953 S903 C905 48.4 . . ?
O903 S903 C906 109.3 . . ?
S953 S903 C906 60 . . ?
C905 S903 C906 98.5 . . ?
C905 S953 S903 77.1 . . ?
C905 S953 C906 128.6 . . ?
S903 S953 C906 73.1 . . ?
S953 C905 S903 54.5 . . ?
S953 C906 S903 46.9 . . ?
S922 S902 O902 167 . . ?
S922 S902 S952 112 . . ?
O902 S902 S952 62.8 . . ?
S922 S902 O912 70.2 . . ?
O902 S902 O912 111.5 . . ?
S952 S902 O912 164.4 . . ?
S922 S902 C903 87.3 . . ?
O902 S902 C903 99.9 . . ?
S952 S902 C903 64 . . ?
O912 S902 C903 131.3 . . ?
S922 S902 C904 52.9 . . ?
O902 S902 C904 115 . . ?
S952 S902 C904 70.2 . . ?
O912 S902 C904 101.9 . . ?
C903 S902 C904 97 . . ?
S902 S952 O902 58 . . ?
S902 S952 C903 69 . . ?
O902 S952 C903 100.3 . . ?
S902 S952 S922 25.6 . . ?
O902 S952 S922 83 . . ?
C903 S952 S922 64.8 . . ?
S902 S952 C904 69.2 . . ?
O902 S952 C904 111 . . ?
C903 S952 C904 98.7 . . ?
S922 S952 C904 48.8 . . ?
S902 S922 C904 101.2 . . ?
S902 S922 O912 80.2 . . ?
C904 S922 O912 124.2 . . ?
S902 S922 S952 42.4 . . ?
C904 S922 S952 68.8 . . ?
O912 S922 S952 120.8 . . ?
S902 S922 C903 65.5 . . ?
C904 S922 C903 104.4 . . ?
O912 S922 C903 125 . . ?
S952 S922 C903 52.6 . . ?
S922 C904 S902 25.9 . . ?
S922 C904 S952 62.4 . . ?
S902 C904 S952 40.6 . . ?
S952 C903 S902 47 . . ?
S952 C903 S922 62.6 . . ?
S902 C903 S922 27.2 . . ?
S902 O902 S952 59.2 . . ?
S922 O912 S902 29.6 . . ?
W101 O104 W102 114.8(9) . . ?
W103 O108 W103 180 9_655 . ?
W103 O108 W102 90 9_655 9_655 ?
W103 O108 W102 90 . 9_655 ?
W103 O108 W102 90 9_655 . ?
W103 O108 W102 90 . . ?
W102 O108 W102 180.00(5) 9_655 . ?
W103 O108 W101 90 9_655 9_655 ?
W103 O108 W101 90 . 9_655 ?
W102 O108 W101 90.43(4) 9_655 9_655 ?
W102 O108 W101 89.57(4) . 9_655 ?
W103 O108 W101 90 9_655 . ?
W103 O108 W101 90 . . ?
W102 O108 W101 89.57(4) 9_655 . ?
W102 O108 W101 90.43(4) . . ?
W101 O108 W101 180.00(5) 9_655 . ?
W101 O106 W102 115.4(7) . 9_655 ?
W103 O105 W101 116.3(5) . . ?
W103 O107 W102 118.3(6) 9_655 . ?
C105 N101 C101 119.3(13) . . ?
C105 N101 Pd1 121.0(10) . . ?
C101 N101 Pd1 119.3(10) . . ?
C205 N201 C201 118.3(13) . . ?
C205 N201 Pd2 117.2(10) . . ?
C201 N201 Pd2 124.4(10) . . ?
O802 N801 O803 124(3) . . ?
O802 N801 O801 112(2) . . ?
O803 N801 O801 124(3) . . ?
N201 C205 C204 122.4(14) . . ?
C203 C204 C205 117.6(14) . . ?
C202 C203 C103 122.1(14) . . ?
C202 C203 C204 117.8(14) . . ?
C103 C203 C204 119.8(14) . . ?
C203 C202 C201 120.1(15) . . ?
N201 C201 C202 122.7(14) . . ?
C102 C103 C104 114.8(14) . . ?
C102 C103 C203 123.9(14) . . ?
C104 C103 C203 121.3(14) . . ?
C103 C104 C105 121.4(14) . . ?
N101 C105 C104 120.5(13) . . ?
N101 C101 C102 121.2(14) . . ?
C103 C102 C101 122.5(16) . . ?
C13A C13A N11 110(3) 10_566 . ?
N11 C13B C13B 100(3) . 10_566 ?
C23A C23A N21 123.0(11) 2_655 . ?
N21 C23B C23B 113.4(18) . 2_655 ?
C11A N11 C12A 116(3) . . ?
C11A N11 C13B 125(2) . . ?
C12A N11 C13B 76(4) . . ?
C11A N11 C12B 94(3) . . ?
C12A N11 C12B 26(2) . . ?
C13B N11 C12B 100(4) . . ?
C11A N11 C13A 101(2) . . ?
C12A N11 C13A 109(3) . . ?
C13B N11 C13A 34.4(19) . . ?
C12B N11 C13A 130(3) . . ?
C11A N11 C11B 35(2) . . ?
C12A N11 C11B 147(3) . . ?
C13B N11 C11B 107(3) . . ?
C12B N11 C11B 129(4) . . ?
C13A N11 C11B 74(3) . . ?
C11A N11 Pd1 115.4(15) . . ?
C12A N11 Pd1 111(2) . . ?
C13B N11 Pd1 107.5(19) . . ?
C12B N11 Pd1 112(2) . . ?
C13A N11 Pd1 104.1(16) . . ?
C11B N11 Pd1 100(2) . . ?
C23B N21 C22A 80(3) . . ?
C23B N21 C22B 102(4) . . ?
C22A N21 C22B 23(3) . . ?
C23B N21 C21 119(2) . . ?
C22A N21 C21 112(3) . . ?
C22B N21 C21 95(3) . . ?
C23B N21 C23A 35.3(19) . . ?
C22A N21 C23A 114(3) . . ?
C22B N21 C23A 133(4) . . ?
C21 N21 C23A 95.5(16) . . ?
C23B N21 Pd2 112.2(19) . . ?
C22A N21 Pd2 120.3(18) . . ?
C22B N21 Pd2 117(2) . . ?
C21 N21 Pd2 111.1(12) . . ?
C23A N21 Pd2 101.2(13) . . ?
O806 N802 O804 110.2 . . ?
O806 N802 O805 125.6 . . ?
O804 N802 O805 106.2 . . ?

loop_
_geom_bond_atom_site_label_1
_geom_bond_atom_site_label_2
_geom_bond_distance
_geom_bond_site_symmetry_2
_geom_bond_publ_flag
W101 O101 1.71(2) . ?
W101 O104 1.903(18) . ?
W101 O106 1.912(15) . ?
W101 O105 1.932(11) 2_655 ?
W101 O105 1.932(11) . ?
W101 O108 2.3197(10) . ?
W102 O102 1.72(2) . ?
W102 O107 1.910(11) 2_655 ?
W102 O107 1.910(11) . ?
W102 O106 1.953(15) 9_655 ?
W102 O104 2.003(18) . ?
W102 O108 2.3182(9) . ?
W103 O103 1.694(19) . ?
W103 O107 1.903(11) 2_655 ?
W103 O107 1.903(11) 9_655 ?
W103 O105 1.922(11) . ?
W103 O105 1.922(11) 10 ?
W103 O108 2.3108(9) . ?
Pd1 N101 2.022(12) 10_566 ?
Pd1 N101 2.022(12) . ?
Pd1 N11 2.046(13) . ?
Pd1 N11 2.046(13) 10_566 ?
Pd2 N201 2.017(12) 2_655 ?
Pd2 N201 2.017(12) . ?
Pd2 N21 2.037(15) 2_655 ?
Pd2 N21 2.037(15) . ?
S901 C902 1.5404 . ?
S901 O901 1.5919 . ?
S901 C901 1.7903 . ?
S903 O903 1.4673 . ?
S903 S953 1.5227 . ?
S903 C905 1.8227 . ?
S903 C906 1.9959 . ?
S953 C905 1.3986 . ?
S953 C906 1.8074 . ?
S902 S922 0.8832 . ?
S902 O902 1.3604 . ?
S902 S952 1.3785 . ?
S902 O912 1.7601 . ?
S902 C903 1.7602 . ?
S902 C904 1.9806 . ?
S952 O902 1.4274 . ?
S952 C903 1.6955 . ?
S952 S922 1.8949 . ?
S952 C904 1.9935 . ?
S922 C904 1.6098 . ?
S922 O912 1.6806 . ?
S922 C903 1.9319 . ?
O108 W103 2.3108(9) 9_655 ?
O108 W102 2.3182(9) 9_655 ?
O108 W101 2.3197(10) 9_655 ?
O106 W102 1.953(15) 9_655 ?
O107 W103 1.903(11) 9_655 ?
O802 N801 1.26(3) . ?
O801 N801 1.34(3) . ?
O803 N801 1.33(3) . ?
N101 C105 1.336(18) . ?
N101 C101 1.345(18) . ?
N201 C205 1.345(18) . ?
N201 C201 1.351(19) . ?
C205 C204 1.44(2) . ?
C204 C203 1.42(2) . ?
C203 C202 1.39(2) . ?
C203 C103 1.41(2) . ?
C202 C201 1.40(2) . ?
C103 C102 1.37(2) . ?
C103 C104 1.40(2) . ?
C104 C105 1.42(2) . ?
C101 C102 1.39(2) . ?
C11A N11 1.35(3) . ?
C12A N11 1.43(5) . ?
C13A C13A 1.43(8) 10_566 ?
C13A N11 1.47(4) . ?
C11B N11 1.76(8) . ?
C12B N11 1.45(5) . ?
C13B N11 1.45(4) . ?
C13B C13B 1.83(10) 10_566 ?
C22A N21 1.47(4) . ?
C23A C23A 0.93(6) 2_655 ?
C23A N21 1.70(4) . ?
C22B N21 1.50(6) . ?
C23B N21 1.35(4) . ?
C23B C23B 1.70(7) 2_655 ?
C21 N21 1.59(3) . ?
O804 N802 1.3089 . ?
N802 O806 1.2975 . ?
N802 O805 1.5586 . ?
